data_7238294
loop_
_publ_author_name
'Saad, Ali'
'Jeannin, Olivier'
'Fourmigu\'e, Marc'

_publ_section_title
;
 Helical organization of chiral binaphthyl tetrathiafulvalene primary
 amides through hydrogen bonding interactions
;
_journal_issue 11
_journal_name_full CrystEngComm
_journal_page_first 3866
_journal_paper_doi 10.1039/c004320f
_journal_volume 12
_journal_year 2010
_chemical_formula_moiety 'C25 H16 O3 S2'
_chemical_formula_sum 'C25 H16 O3 S2'
_chemical_formula_weight 428.50
_space_group_IT_number 4
_space_group_name_Hall 'P 2yb'
_space_group_name_H-M_alt 'P 1 21 1'
_symmetry_cell_setting monoclinic
_symmetry_space_group_name_Hall 'P 2yb'
_symmetry_space_group_name_H-M 'P 1 21 1'
_atom_sites_solution_hydrogens geom
_atom_sites_solution_primary direct
_atom_sites_solution_secondary difmap
_audit_creation_method SHELXL-97
_cell_angle_alpha 90.00
_cell_angle_beta 91.661(6)
_cell_angle_gamma 90.00
_cell_formula_units_Z 4
_cell_length_a 8.4781(5)
_cell_length_b 11.7306(7)
_cell_length_c 20.1726(9)
_cell_measurement_reflns_used 6550
_cell_measurement_temperature 293(2)
_cell_measurement_theta_max 27.49
_cell_measurement_theta_min 3.52
_cell_volume 2005.39(19)
_computing_cell_refinement 'Dirax/lsq (Duisenberg & Schreurs, 1989-2000)'
_computing_data_collection 'Collect (Bruker AXS BV, 1997-2004)'
_computing_data_reduction 'EvalCCD (Duisenberg & Schreurs 1990-2000)'
_computing_molecular_graphics 'Ortep-3 for Windows (Farrugia, 1997)'
_computing_publication_material 'WinGX publication routines (Farrugia, 1999)'
_computing_structure_refinement 'SHELXL-97 (Sheldrick, 1997)'
_computing_structure_solution 'SIR92 (Altomare et al., 1993)'
_diffrn_ambient_temperature 293(2)
_diffrn_detector_area_resol_mean 9
_diffrn_measured_fraction_theta_full 0.989
_diffrn_measured_fraction_theta_max 0.989
_diffrn_measurement_device '95mm CCD camera on \k-goniostat'
_diffrn_measurement_device_type KappaCCD
_diffrn_measurement_method CCD
_diffrn_radiation_monochromator 'horizonally mounted graphite crystal'
_diffrn_radiation_source 'fine-focus sealed tube'
_diffrn_radiation_type MoK\a
_diffrn_radiation_wavelength 0.71073
_diffrn_reflns_av_R_equivalents 0.0246
_diffrn_reflns_av_sigmaI/netI 0.0408
_diffrn_reflns_limit_h_max 11
_diffrn_reflns_limit_h_min -10
_diffrn_reflns_limit_k_max 15
_diffrn_reflns_limit_k_min -15
_diffrn_reflns_limit_l_max 26
_diffrn_reflns_limit_l_min -24
_diffrn_reflns_number 19097
_diffrn_reflns_theta_full 27.50
_diffrn_reflns_theta_max 27.50
_diffrn_reflns_theta_min 2.97
_exptl_absorpt_coefficient_mu 0.291
_exptl_absorpt_correction_T_max 0.971
_exptl_absorpt_correction_T_min 0.870
_exptl_absorpt_correction_type multi-scan
_exptl_absorpt_process_details
;
[Sheldrick, G.M. (2002). SADABS Bruker AXS Inc., Madison, Wisconsin, USA]
;
_exptl_crystal_colour colorless
_exptl_crystal_density_diffrn 1.419
_exptl_crystal_density_method 'not measured'
_exptl_crystal_description prism
_exptl_crystal_F_000 888
_exptl_crystal_size_max 0.6
_exptl_crystal_size_mid 0.4
_exptl_crystal_size_min 0.1
_refine_diff_density_max 2.000
_refine_diff_density_min -0.997
_refine_diff_density_rms 0.072
_refine_ls_abs_structure_details 'Flack H D (1983), Acta Cryst. A39, 876-881'
_refine_ls_abs_structure_Flack -0.02(10)
_refine_ls_extinction_method none
_refine_ls_goodness_of_fit_ref 1.033
_refine_ls_hydrogen_treatment constr
_refine_ls_matrix_type full
_refine_ls_number_parameters 536
_refine_ls_number_reflns 8531
_refine_ls_number_restraints 1
_refine_ls_restrained_S_all 1.033
_refine_ls_R_factor_all 0.0912
_refine_ls_R_factor_gt 0.0677
_refine_ls_shift/su_max 0.000
_refine_ls_shift/su_mean 0.000
_refine_ls_structure_factor_coef Fsqd
_refine_ls_weighting_details 'calc w=1/[\s^2^(Fo^2^)+(0.1078P)^2^+1.7143P] where P=(Fo^2^+2Fc^2^)/3'
_refine_ls_weighting_scheme calc
_refine_ls_wR_factor_gt 0.1784
_refine_ls_wR_factor_ref 0.1947
_reflns_number_gt 6523
_reflns_number_total 8531
_reflns_threshold_expression >2sigma(I)
_cod_data_source_file c004320f.txt
_cod_data_source_block AST170
_cod_original_sg_symbol_H-M P21
_cod_database_code 7238294

loop_
_symmetry_equiv_pos_as_xyz
'x, y, z'
'-x, y+1/2, -z'

loop_
_atom_site_label
_atom_site_type_symbol
_atom_site_fract_x
_atom_site_fract_y
_atom_site_fract_z
_atom_site_U_iso_or_equiv
_atom_site_adp_type
_atom_site_occupancy
_atom_site_symmetry_multiplicity
_atom_site_calc_flag
_atom_site_refinement_flags
S1A S 0.41168(19) 1.11790(12) 0.53720(5) 0.0597(4) Uani 1 1 d .
S2A S 0.48624(16) 0.92384(10) 0.62419(6) 0.0516(3) Uani 1 1 d .
O1A O 0.5106(7) 0.9184(5) 0.4946(2) 0.0929(15) Uani 1 1 d .
O2A O 0.3920(3) 1.2883(3) 0.70484(14) 0.0417(7) Uani 1 1 d .
O3A O 0.5231(3) 1.0856(3) 0.77192(14) 0.0427(7) Uani 1 1 d .
C1A C 0.4755(8) 0.9739(5) 0.5422(2) 0.0627(14) Uani 1 1 d .
C2A C 0.3841(6) 1.1365(4) 0.6221(2) 0.0446(10) Uani 1 1 d .
C3A C 0.4153(5) 1.0476(4) 0.6614(2) 0.0402(9) Uani 1 1 d .
C4A C 0.3236(6) 1.2520(4) 0.6428(2) 0.0498(11) Uani 1 1 d .
H4A1 H 0.3475 1.3077 0.6090 0.060 Uiso 1 1 calc R
H4A2 H 0.2098 1.2486 0.6463 0.060 Uiso 1 1 calc R
C5A C 0.3876(6) 1.0411(4) 0.7358(2) 0.0448(10) Uani 1 1 d .
H5A1 H 0.2946 1.0849 0.7464 0.054 Uiso 1 1 calc R
H5A2 H 0.3699 0.9625 0.7486 0.054 Uiso 1 1 calc R
C6A C 0.5503(5) 1.3130(4) 0.70918(19) 0.0363(8) Uani 1 1 d .
C7A C 0.6377(6) 1.3447(4) 0.65270(19) 0.0423(10) Uani 1 1 d .
H7A H 0.5904 1.3446 0.6105 0.051 Uiso 1 1 calc R
C8A C 0.7934(6) 1.3754(4) 0.6618(2) 0.0475(11) Uani 1 1 d .
H8A H 0.8504 1.3968 0.6251 0.057 Uiso 1 1 calc R
C9A C 0.8693(5) 1.3754(4) 0.7248(2) 0.0417(9) Uani 1 1 d .
C10A C 1.0305(6) 1.4042(4) 0.7343(3) 0.0543(12) Uani 1 1 d .
H10A H 1.0873 1.4287 0.6982 0.065 Uiso 1 1 calc R
C11A C 1.1037(6) 1.3969(5) 0.7944(3) 0.0647(15) Uani 1 1 d .
H11A H 1.2099 1.4160 0.7992 0.078 Uiso 1 1 calc R
C12A C 1.0195(6) 1.3602(5) 0.8500(3) 0.0564(12) Uani 1 1 d .
H12A H 1.0707 1.3553 0.8913 0.068 Uiso 1 1 calc R
C13A C 0.8634(5) 1.3320(4) 0.8435(2) 0.0431(10) Uani 1 1 d .
H13A H 0.8093 1.3079 0.8804 0.052 Uiso 1 1 calc R
C14A C 0.7825(5) 1.3394(4) 0.78034(19) 0.0363(8) Uani 1 1 d .
C15A C 0.6202(5) 1.3085(3) 0.77145(19) 0.0353(8) Uani 1 1 d .
C16A C 0.5273(5) 1.2636(4) 0.82844(18) 0.0363(9) Uani 1 1 d .
C17A C 0.4827(5) 1.3314(4) 0.88306(19) 0.0387(9) Uani 1 1 d .
C18A C 0.5145(6) 1.4510(4) 0.8859(2) 0.0514(12) Uani 1 1 d .
H18A H 0.5700 1.4855 0.8522 0.062 Uiso 1 1 calc R
C19A C 0.4638(8) 1.5151(5) 0.9379(2) 0.0650(15) Uani 1 1 d .
H19A H 0.4819 1.5933 0.9383 0.078 Uiso 1 1 calc R
C20A C 0.3845(7) 1.4644(6) 0.9909(3) 0.0646(15) Uani 1 1 d .
H20A H 0.3554 1.5080 1.0270 0.078 Uiso 1 1 calc R
C21A C 0.3507(6) 1.3498(6) 0.9885(2) 0.0599(15) Uani 1 1 d .
H21A H 0.2946 1.3168 1.0225 0.072 Uiso 1 1 calc R
C22A C 0.3998(5) 1.2811(5) 0.9351(2) 0.0468(11) Uani 1 1 d .
C23A C 0.3587(6) 1.1651(5) 0.9311(2) 0.0550(13) Uani 1 1 d .
H23A H 0.3036 1.1318 0.9653 0.066 Uiso 1 1 calc R
C24A C 0.3982(6) 1.1007(5) 0.8780(2) 0.0478(11) Uani 1 1 d .
H24A H 0.3704 1.0241 0.8763 0.057 Uiso 1 1 calc R
C25A C 0.4811(5) 1.1497(4) 0.82548(19) 0.0386(9) Uani 1 1 d .
S1B S 0.8583(2) 1.09136(13) 0.55356(7) 0.0698(4) Uani 1 1 d .
S2B S 0.9403(3) 0.8686(2) 0.49983(11) 0.1031(7) Uani 1 1 d .
O1B O 0.8292(15) 1.0293(8) 0.4277(3) 0.183(4) Uani 1 1 d .
O2B O 0.9962(4) 0.7655(4) 0.68189(17) 0.0669(11) Uani 1 1 d .
O3B O 0.8307(5) 0.9922(3) 0.71968(18) 0.0565(9) Uani 1 1 d .
C1B C 0.8723(12) 1.0020(8) 0.4832(4) 0.102(3) Uani 1 1 d .
C2B C 0.9370(7) 0.9979(6) 0.6117(3) 0.0684(16) Uani 1 1 d .
C3B C 0.9790(8) 0.8926(6) 0.5850(3) 0.0776(17) Uiso 1 1 d .
C4B C 1.0540(8) 0.7924(8) 0.6195(4) 0.088(2) Uani 1 1 d .
H4B1 H 1.0407 0.7262 0.5911 0.106 Uiso 1 1 calc R
H4B2 H 1.1663 0.8069 0.6245 0.106 Uiso 1 1 calc R
C5B C 0.9595(10) 1.0352(7) 0.6794(3) 0.095(3) Uani 1 1 d .
H5B1 H 0.9615 1.1178 0.6811 0.114 Uiso 1 1 calc R
H5B2 H 1.0597 1.0071 0.6972 0.114 Uiso 1 1 calc R
C6B C 0.8837(5) 0.9532(4) 0.7818(2) 0.0456(10) Uani 1 1 d .
C7B C 0.9568(7) 1.0296(5) 0.8266(3) 0.0570(13) Uani 1 1 d .
H7B H 0.9656 1.1066 0.8164 0.068 Uiso 1 1 calc R
C8B C 1.0152(6) 0.9872(5) 0.8864(3) 0.0567(13) Uani 1 1 d .
H8B H 1.0631 1.0372 0.9166 0.068 Uiso 1 1 calc R
C9B C 1.0045(5) 0.8714(5) 0.9030(2) 0.0445(10) Uani 1 1 d .
C10B C 1.0736(6) 0.8266(6) 0.9621(2) 0.0613(15) Uani 1 1 d .
H10B H 1.1269 0.8748 0.9917 0.074 Uiso 1 1 calc R
C11B C 1.0626(8) 0.7136(6) 0.9759(3) 0.0699(17) Uani 1 1 d .
H11B H 1.1066 0.6855 1.0153 0.084 Uiso 1 1 calc R
C12B C 0.9857(8) 0.6385(5) 0.9313(3) 0.0692(16) Uani 1 1 d .
H12B H 0.9835 0.5608 0.9406 0.083 Uiso 1 1 calc R
C13B C 0.9137(7) 0.6790(5) 0.8743(2) 0.0543(12) Uani 1 1 d .
H13B H 0.8586 0.6294 0.8461 0.065 Uiso 1 1 calc R
C14B C 0.9235(5) 0.7972(4) 0.85814(19) 0.0404(10) Uani 1 1 d .
C15B C 0.8600(5) 0.8406(4) 0.79616(19) 0.0372(9) Uani 1 1 d .
C16B C 0.7712(5) 0.7671(3) 0.74775(19) 0.0349(8) Uani 1 1 d .
C17B C 0.6131(5) 0.7362(4) 0.7589(2) 0.0383(9) Uani 1 1 d .
C18B C 0.5315(6) 0.7711(5) 0.8163(2) 0.0485(11) Uani 1 1 d .
H18B H 0.5834 0.8145 0.8488 0.058 Uiso 1 1 calc R
C19B C 0.3761(6) 0.7407(6) 0.8238(3) 0.0648(15) Uani 1 1 d .
H19B H 0.3239 0.7641 0.8613 0.078 Uiso 1 1 calc R
C20B C 0.2955(7) 0.6752(6) 0.7758(3) 0.0726(18) Uani 1 1 d .
H20B H 0.1904 0.6558 0.7815 0.087 Uiso 1 1 calc R
C21B C 0.3699(6) 0.6401(5) 0.7212(3) 0.0621(14) Uani 1 1 d .
H21B H 0.3149 0.5963 0.6899 0.075 Uiso 1 1 calc R
C22B C 0.5289(6) 0.6682(4) 0.7104(2) 0.0457(10) Uani 1 1 d .
C23B C 0.6054(6) 0.6382(4) 0.6511(2) 0.0512(12) Uani 1 1 d .
H23B H 0.5511 0.5966 0.6185 0.061 Uiso 1 1 calc R
C24B C 0.7551(6) 0.6694(4) 0.6419(2) 0.0519(12) Uani 1 1 d .
H24B H 0.8043 0.6473 0.6033 0.062 Uiso 1 1 calc R
C25B C 0.8394(5) 0.7349(4) 0.68935(19) 0.0367(9) Uani 1 1 d .

loop_
_atom_site_aniso_label
_atom_site_aniso_U_11
_atom_site_aniso_U_22
_atom_site_aniso_U_33
_atom_site_aniso_U_23
_atom_site_aniso_U_13
_atom_site_aniso_U_12
S1A 0.0831(9) 0.0637(8) 0.0316(5) -0.0035(5) -0.0115(5) 0.0065(7)
S2A 0.0660(8) 0.0428(6) 0.0456(6) -0.0059(5) -0.0056(5) -0.0002(6)
O1A 0.144(4) 0.088(3) 0.046(2) -0.024(2) 0.001(2) 0.021(3)
O2A 0.0405(16) 0.0476(18) 0.0367(15) -0.0074(13) -0.0043(12) 0.0015(13)
O3A 0.0421(16) 0.0463(17) 0.0396(14) -0.0001(13) 0.0013(12) 0.0004(14)
C1A 0.082(4) 0.072(4) 0.034(2) -0.012(2) -0.004(2) 0.001(3)
C2A 0.051(2) 0.048(2) 0.0343(19) -0.0039(18) -0.0084(17) -0.002(2)
C3A 0.042(2) 0.041(2) 0.038(2) -0.0028(17) -0.0051(17) -0.0027(18)
C4A 0.051(3) 0.055(3) 0.042(2) -0.001(2) -0.0217(19) 0.004(2)
C5A 0.049(3) 0.050(3) 0.035(2) 0.0041(18) -0.0017(18) -0.009(2)
C6A 0.040(2) 0.035(2) 0.0340(18) 0.0024(16) 0.0028(16) 0.0041(17)
C7A 0.061(3) 0.041(2) 0.0248(17) 0.0042(16) -0.0030(17) 0.001(2)
C8A 0.063(3) 0.045(2) 0.036(2) 0.0036(19) 0.017(2) -0.007(2)
C9A 0.038(2) 0.040(2) 0.048(2) -0.0001(19) 0.0066(18) -0.0006(19)
C10A 0.046(3) 0.050(3) 0.068(3) -0.002(2) 0.016(2) -0.008(2)
C11A 0.035(2) 0.063(4) 0.097(4) -0.005(3) 0.006(3) -0.006(2)
C12A 0.046(3) 0.054(3) 0.069(3) -0.011(3) -0.005(2) 0.002(2)
C13A 0.044(2) 0.046(2) 0.039(2) -0.0015(18) -0.0039(17) -0.001(2)
C14A 0.041(2) 0.034(2) 0.0342(18) -0.0009(15) 0.0026(16) -0.0015(17)
C15A 0.041(2) 0.036(2) 0.0301(18) 0.0030(15) 0.0050(15) 0.0022(17)
C16A 0.034(2) 0.048(2) 0.0265(17) 0.0009(16) -0.0032(15) -0.0015(18)
C17A 0.031(2) 0.051(2) 0.0336(19) -0.0025(18) -0.0046(15) -0.0004(18)
C18A 0.058(3) 0.056(3) 0.040(2) -0.010(2) -0.001(2) 0.001(2)
C19A 0.087(4) 0.064(3) 0.043(3) -0.017(2) -0.011(3) 0.004(3)
C20A 0.069(4) 0.084(4) 0.041(3) -0.022(3) 0.001(2) 0.005(3)
C21A 0.050(3) 0.105(5) 0.0249(19) -0.013(2) -0.0003(18) 0.001(3)
C22A 0.034(2) 0.075(3) 0.031(2) -0.007(2) -0.0027(16) -0.004(2)
C23A 0.051(3) 0.082(4) 0.033(2) 0.008(2) 0.0054(19) -0.016(3)
C24A 0.049(3) 0.054(3) 0.040(2) 0.004(2) 0.0019(18) -0.014(2)
C25A 0.033(2) 0.050(3) 0.0325(19) 0.0032(17) -0.0029(16) -0.0019(18)
S1B 0.0898(11) 0.0595(8) 0.0602(8) 0.0149(6) 0.0041(7) -0.0042(8)
S2B 0.1277(18) 0.0891(14) 0.0953(13) 0.0010(11) 0.0491(13) -0.0021(12)
O1B 0.351(13) 0.151(7) 0.048(3) 0.009(4) 0.011(5) -0.070(8)
O2B 0.0429(18) 0.112(3) 0.0460(19) 0.015(2) 0.0094(14) 0.010(2)
O3B 0.065(2) 0.0433(18) 0.061(2) 0.0007(16) -0.0107(17) 0.0000(16)
C1B 0.145(8) 0.089(5) 0.073(5) 0.005(4) 0.020(5) -0.025(5)
C2B 0.052(3) 0.079(4) 0.075(4) 0.030(3) 0.001(3) -0.025(3)
C4B 0.060(4) 0.107(6) 0.100(5) 0.024(4) 0.019(3) 0.011(4)
C5B 0.127(6) 0.097(5) 0.060(4) 0.028(3) -0.023(4) -0.070(5)
C6B 0.041(2) 0.044(3) 0.051(3) -0.0113(19) 0.0021(19) 0.0014(19)
C7B 0.058(3) 0.045(3) 0.068(3) -0.017(2) 0.004(3) -0.009(2)
C8B 0.053(3) 0.070(3) 0.047(3) -0.024(2) 0.001(2) -0.021(3)
C9B 0.040(2) 0.063(3) 0.0302(19) -0.0092(19) 0.0041(16) -0.009(2)
C10B 0.058(3) 0.090(4) 0.036(2) -0.018(3) 0.003(2) -0.009(3)
C11B 0.084(4) 0.089(5) 0.036(2) 0.000(3) -0.010(2) 0.015(3)
C12B 0.102(5) 0.062(3) 0.044(3) 0.007(2) 0.002(3) 0.017(3)
C13B 0.066(3) 0.059(3) 0.038(2) -0.007(2) 0.004(2) -0.012(3)
C14B 0.036(2) 0.056(3) 0.0288(18) -0.0058(17) 0.0060(15) -0.0064(19)
C15B 0.033(2) 0.043(2) 0.0357(19) -0.0066(17) 0.0047(15) -0.0045(17)
C16B 0.037(2) 0.032(2) 0.0349(19) 0.0020(16) -0.0019(16) -0.0043(17)
C17B 0.042(2) 0.036(2) 0.038(2) 0.0027(17) 0.0023(17) -0.0071(18)
C18B 0.046(3) 0.057(3) 0.043(2) 0.002(2) 0.0054(19) -0.004(2)
C19B 0.050(3) 0.080(4) 0.066(3) 0.019(3) 0.017(3) 0.005(3)
C20B 0.044(3) 0.093(5) 0.081(4) 0.028(4) -0.004(3) -0.020(3)
C21B 0.047(3) 0.064(3) 0.074(3) 0.011(3) -0.013(3) -0.023(3)
C22B 0.048(2) 0.038(2) 0.050(2) 0.0078(19) -0.011(2) -0.012(2)
C23B 0.064(3) 0.040(2) 0.048(2) -0.009(2) -0.012(2) -0.007(2)
C24B 0.066(3) 0.048(3) 0.042(2) -0.010(2) 0.003(2) 0.010(2)
C25B 0.038(2) 0.038(2) 0.0340(19) -0.0044(16) 0.0037(16) 0.0032(18)

loop_
_atom_type_symbol
_atom_type_description
_atom_type_scat_dispersion_real
_atom_type_scat_dispersion_imag
_atom_type_scat_source
C C 0.0033 0.0016 'International Tables Vol C Tables 4.2.6.8 and 6.1.1.4'
H H 0.0000 0.0000 'International Tables Vol C Tables 4.2.6.8 and 6.1.1.4'
O O 0.0106 0.0060 'International Tables Vol C Tables 4.2.6.8 and 6.1.1.4'
S S 0.1246 0.1234 'International Tables Vol C Tables 4.2.6.8 and 6.1.1.4'

loop_
_geom_angle_atom_site_label_1
_geom_angle_atom_site_label_2
_geom_angle_atom_site_label_3
_geom_angle
C2A S1A C1A 96.4(2)
C3A S2A C1A 96.7(2)
C6A O2A C4A 119.3(3)
C25A O3A C5A 112.0(3)
O1A C1A S2A 124.3(5)
O1A C1A S1A 123.4(5)
S2A C1A S1A 112.3(3)
C3A C2A C4A 126.9(4)
C3A C2A S1A 117.1(4)
C4A C2A S1A 116.0(3)
C2A C3A C5A 126.2(4)
C2A C3A S2A 117.4(3)
C5A C3A S2A 116.4(3)
O2A C4A C2A 112.1(4)
O2A C4A H4A1 109.2
C2A C4A H4A1 109.2
O2A C4A H4A2 109.2
C2A C4A H4A2 109.2
H4A1 C4A H4A2 107.9
O3A C5A C3A 109.6(4)
O3A C5A H5A1 109.8
C3A C5A H5A1 109.8
O3A C5A H5A2 109.8
C3A C5A H5A2 109.8
H5A1 C5A H5A2 108.2
O2A C6A C15A 116.4(3)
O2A C6A C7A 122.3(4)
C15A C6A C7A 121.3(4)
C8A C7A C6A 118.7(4)
C8A C7A H7A 120.6
C6A C7A H7A 120.6
C7A C8A C9A 122.1(4)
C7A C8A H8A 118.9
C9A C8A H8A 118.9
C8A C9A C10A 122.4(4)
C8A C9A C14A 118.6(4)
C10A C9A C14A 118.9(4)
C11A C10A C9A 121.6(5)
C11A C10A H10A 119.2
C9A C10A H10A 119.2
C10A C11A C12A 120.2(5)
C10A C11A H11A 119.9
C12A C11A H11A 119.9
C13A C12A C11A 120.6(5)
C13A C12A H12A 119.7
C11A C12A H12A 119.7
C12A C13A C14A 120.4(4)
C12A C13A H13A 119.8
C14A C13A H13A 119.8
C9A C14A C15A 119.6(4)
C9A C14A C13A 118.3(4)
C15A C14A C13A 122.0(4)
C6A C15A C14A 119.5(4)
C6A C15A C16A 119.3(4)
C14A C15A C16A 121.0(3)
C25A C16A C17A 119.3(4)
C25A C16A C15A 117.1(4)
C17A C16A C15A 123.6(4)
C22A C17A C16A 119.5(4)
C22A C17A C18A 118.6(4)
C16A C17A C18A 121.8(4)
C19A C18A C17A 120.4(5)
C19A C18A H18A 119.8
C17A C18A H18A 119.8
C18A C19A C20A 121.0(6)
C18A C19A H19A 119.5
C20A C19A H19A 119.5
C21A C20A C19A 119.3(5)
C21A C20A H20A 120.3
C19A C20A H20A 120.3
C20A C21A C22A 121.1(5)
C20A C21A H21A 119.5
C22A C21A H21A 119.5
C23A C22A C17A 119.4(4)
C23A C22A C21A 121.0(5)
C17A C22A C21A 119.4(5)
C24A C23A C22A 121.0(4)
C24A C23A H23A 119.5
C22A C23A H23A 119.5
C23A C24A C25A 120.3(5)
C23A C24A H24A 119.8
C25A C24A H24A 119.8
O3A C25A C16A 118.7(4)
O3A C25A C24A 121.0(4)
C16A C25A C24A 120.3(4)
C2B S1B C1B 97.8(4)
C1B S2B C3B 95.6(4)
C25B O2B C4B 121.1(5)
C6B O3B C5B 112.6(4)
O1B C1B S2B 121.3(8)
O1B C1B S1B 124.0(9)
S2B C1B S1B 114.6(5)
C3B C2B C5B 127.2(7)
C3B C2B S1B 113.4(5)
C5B C2B S1B 119.3(6)
C2B C3B C4B 128.6(7)
C2B C3B S2B 118.3(5)
C4B C3B S2B 113.1(6)
O2B C4B C3B 116.1(6)
O2B C4B H4B1 108.3
C3B C4B H4B1 108.3
O2B C4B H4B2 108.3
C3B C4B H4B2 108.3
H4B1 C4B H4B2 107.4
C2B C5B O3B 109.9(5)
C2B C5B H5B1 109.7
O3B C5B H5B1 109.7
C2B C5B H5B2 109.7
O3B C5B H5B2 109.7
H5B1 C5B H5B2 108.2
C15B C6B O3B 117.5(4)
C15B C6B C7B 123.0(5)
O3B C6B C7B 119.5(5)
C8B C7B C6B 118.2(5)
C8B C7B H7B 120.9
C6B C7B H7B 120.9
C7B C8B C9B 122.2(4)
C7B C8B H8B 118.9
C9B C8B H8B 118.9
C8B C9B C10B 122.2(5)
C8B C9B C14B 118.4(4)
C10B C9B C14B 119.4(5)
C11B C10B C9B 120.3(5)
C11B C10B H10B 119.8
C9B C10B H10B 119.8
C10B C11B C12B 121.0(5)
C10B C11B H11B 119.5
C12B C11B H11B 119.5
C13B C12B C11B 120.4(6)
C13B C12B H12B 119.8
C11B C12B H12B 119.8
C12B C13B C14B 120.1(5)
C12B C13B H13B 120.0
C14B C13B H13B 120.0
C9B C14B C13B 118.8(4)
C9B C14B C15B 119.9(4)
C13B C14B C15B 121.3(4)
C6B C15B C14B 118.2(4)
C6B C15B C16B 119.6(4)
C14B C15B C16B 122.2(4)
C25B C16B C17B 119.2(4)
C25B C16B C15B 120.1(4)
C17B C16B C15B 120.5(4)
C16B C17B C18B 122.7(4)
C16B C17B C22B 119.3(4)
C18B C17B C22B 118.0(4)
C19B C18B C17B 120.2(5)
C19B C18B H18B 119.9
C17B C18B H18B 119.9
C18B C19B C20B 121.1(5)
C18B C19B H19B 119.5
C20B C19B H19B 119.5
C21B C20B C19B 120.1(5)
C21B C20B H20B 119.9
C19B C20B H20B 119.9
C20B C21B C22B 121.8(5)
C20B C21B H21B 119.1
C22B C21B H21B 119.1
C21B C22B C23B 122.3(4)
C21B C22B C17B 118.9(5)
C23B C22B C17B 118.7(4)
C24B C23B C22B 120.5(4)
C24B C23B H23B 119.8
C22B C23B H23B 119.8
C23B C24B C25B 121.3(4)
C23B C24B H24B 119.4
C25B C24B H24B 119.4
C16B C25B O2B 116.6(4)
C16B C25B C24B 120.9(4)
O2B C25B C24B 122.4(4)

loop_
_geom_bond_atom_site_label_1
_geom_bond_atom_site_label_2
_geom_bond_distance
S1A C2A 1.749(4)
S1A C1A 1.776(6)
S2A C3A 1.749(5)
S2A C1A 1.755(5)
O1A C1A 1.205(7)
O2A C6A 1.373(5)
O2A C4A 1.428(5)
O3A C25A 1.372(5)
O3A C5A 1.440(5)
C2A C3A 1.331(6)
C2A C4A 1.513(7)
C3A C5A 1.529(6)
C4A H4A1 0.9700
C4A H4A2 0.9700
C5A H5A1 0.9700
C5A H5A2 0.9700
C6A C15A 1.374(6)
C6A C7A 1.426(6)
C7A C8A 1.375(7)
C7A H7A 0.9300
C8A C9A 1.408(7)
C8A H8A 0.9300
C9A C10A 1.415(7)
C9A C14A 1.422(6)
C10A C11A 1.349(8)
C10A H10A 0.9300
C11A C12A 1.414(8)
C11A H11A 0.9300
C12A C13A 1.367(7)
C12A H12A 0.9300
C13A C14A 1.432(6)
C13A H13A 0.9300
C14A C15A 1.430(6)
C15A C16A 1.507(5)
C16A C25A 1.394(6)
C16A C17A 1.419(6)
C17A C22A 1.410(6)
C17A C18A 1.429(7)
C18A C19A 1.371(7)
C18A H18A 0.9300
C19A C20A 1.410(9)
C19A H19A 0.9300
C20A C21A 1.375(9)
C20A H20A 0.9300
C21A C22A 1.418(7)
C21A H21A 0.9300
C22A C23A 1.406(8)
C23A C24A 1.361(7)
C23A H23A 0.9300
C24A C25A 1.410(6)
C24A H24A 0.9300
S1B C2B 1.725(6)
S1B C1B 1.772(9)
S2B C1B 1.698(10)
S2B C3B 1.762(7)
O1B C1B 1.210(10)
O2B C25B 1.389(6)
O2B C4B 1.400(8)
O3B C6B 1.396(6)
O3B C5B 1.469(8)
C2B C3B 1.397(10)
C2B C5B 1.443(9)
C3B C4B 1.498(10)
C4B H4B1 0.9700
C4B H4B2 0.9700
C5B H5B1 0.9700
C5B H5B2 0.9700
C6B C15B 1.368(7)
C6B C7B 1.405(7)
C7B C8B 1.382(8)
C7B H7B 0.9300
C8B C9B 1.403(8)
C8B H8B 0.9300
C9B C10B 1.415(7)
C9B C14B 1.419(6)
C10B C11B 1.359(9)
C10B H10B 0.9300
C11B C12B 1.405(9)
C11B H11B 0.9300
C12B C13B 1.372(8)
C12B H12B 0.9300
C13B C14B 1.427(7)
C13B H13B 0.9300
C14B C15B 1.440(6)
C15B C16B 1.491(6)
C16B C25B 1.380(6)
C16B C17B 1.412(6)
C17B C18B 1.427(6)
C17B C22B 1.436(6)
C18B C19B 1.378(7)
C18B H18B 0.9300
C19B C20B 1.398(9)
C19B H19B 0.9300
C20B C21B 1.349(9)
C20B H20B 0.9300
C21B C22B 1.410(7)
C21B H21B 0.9300
C22B C23B 1.422(7)
C23B C24B 1.339(8)
C23B H23B 0.9300
C24B C25B 1.407(7)
C24B H24B 0.9300

loop_
_geom_torsion_atom_site_label_1
_geom_torsion_atom_site_label_2
_geom_torsion_atom_site_label_3
_geom_torsion_atom_site_label_4
_geom_torsion
C3A S2A C1A O1A -178.9(6)
C3A S2A C1A S1A 2.7(4)
C2A S1A C1A O1A 179.7(6)
C2A S1A C1A S2A -1.9(4)
C1A S1A C2A C3A 0.0(5)
C1A S1A C2A C4A -178.7(4)
C4A C2A C3A C5A 3.7(8)
S1A C2A C3A C5A -174.8(4)
C4A C2A C3A S2A -179.4(4)
S1A C2A C3A S2A 2.0(5)
C1A S2A C3A C2A -2.9(4)
C1A S2A C3A C5A 174.2(4)
C6A O2A C4A C2A 67.0(5)
C3A C2A C4A O2A 38.1(7)
S1A C2A C4A O2A -143.3(4)
C25A O3A C5A C3A 140.2(4)
C2A C3A C5A O3A -87.0(6)
S2A C3A C5A O3A 96.1(4)
C4A O2A C6A C15A -158.1(4)
C4A O2A C6A C7A 23.4(6)
O2A C6A C7A C8A 175.8(4)
C15A C6A C7A C8A -2.5(7)
C6A C7A C8A C9A 0.6(7)
C7A C8A C9A C10A 178.4(5)
C7A C8A C9A C14A 1.8(7)
C8A C9A C10A C11A -175.8(5)
C14A C9A C10A C11A 0.8(8)
C9A C10A C11A C12A -0.3(8)
C10A C11A C12A C13A -0.1(8)
C11A C12A C13A C14A -0.2(8)
C8A C9A C14A C15A -2.4(6)
C10A C9A C14A C15A -179.1(4)
C8A C9A C14A C13A 175.7(4)
C10A C9A C14A C13A -1.0(6)
C12A C13A C14A C9A 0.7(7)
C12A C13A C14A C15A 178.8(4)
O2A C6A C15A C14A -176.5(4)
C7A C6A C15A C14A 1.9(6)
O2A C6A C15A C16A 7.5(6)
C7A C6A C15A C16A -174.0(4)
C9A C14A C15A C6A 0.6(6)
C13A C14A C15A C6A -177.5(4)
C9A C14A C15A C16A 176.5(4)
C13A C14A C15A C16A -1.6(6)
C6A C15A C16A C25A 64.1(5)
C14A C15A C16A C25A -111.8(4)
C6A C15A C16A C17A -114.4(5)
C14A C15A C16A C17A 69.7(5)
C25A C16A C17A C22A 3.4(6)
C15A C16A C17A C22A -178.1(4)
C25A C16A C17A C18A -174.3(4)
C15A C16A C17A C18A 4.2(6)
C22A C17A C18A C19A -0.6(7)
C16A C17A C18A C19A 177.1(5)
C17A C18A C19A C20A 2.3(8)
C18A C19A C20A C21A -3.3(9)
C19A C20A C21A C22A 2.6(9)
C16A C17A C22A C23A -1.8(6)
C18A C17A C22A C23A 176.0(4)
C16A C17A C22A C21A -177.9(4)
C18A C17A C22A C21A -0.1(6)
C20A C21A C22A C23A -176.9(5)
C20A C21A C22A C17A -0.9(7)
C17A C22A C23A C24A 0.2(7)
C21A C22A C23A C24A 176.2(5)
C22A C23A C24A C25A -0.3(7)
C5A O3A C25A C16A -120.2(4)
C5A O3A C25A C24A 62.3(5)
C17A C16A C25A O3A 179.1(3)
C15A C16A C25A O3A 0.5(5)
C17A C16A C25A C24A -3.4(6)
C15A C16A C25A C24A 178.0(4)
C23A C24A C25A O3A 179.3(4)
C23A C24A C25A C16A 1.9(7)
C3B S2B C1B O1B 179.6(10)
C3B S2B C1B S1B -4.4(6)
C2B S1B C1B O1B 179.4(10)
C2B S1B C1B S2B 3.5(6)
C1B S1B C2B C3B -0.6(6)
C1B S1B C2B C5B 176.5(6)
C5B C2B C3B C4B 1.3(11)
S1B C2B C3B C4B 178.2(6)
C5B C2B C3B S2B -179.3(5)
S1B C2B C3B S2B -2.4(7)
C1B S2B C3B C2B 4.2(6)
C1B S2B C3B C4B -176.3(6)
C25B O2B C4B C3B 61.3(9)
C2B C3B C4B O2B 42.0(11)
S2B C3B C4B O2B -137.4(6)
C3B C2B C5B O3B -82.8(9)
S1B C2B C5B O3B 100.4(6)
C6B O3B C5B C2B 138.5(6)
C5B O3B C6B C15B -118.2(6)
C5B O3B C6B C7B 62.3(6)
C15B C6B C7B C8B 3.8(8)
O3B C6B C7B C8B -176.7(5)
C6B C7B C8B C9B 0.4(8)
C7B C8B C9B C10B 175.6(5)
C7B C8B C9B C14B -3.4(7)
C8B C9B C10B C11B -179.0(5)
C14B C9B C10B C11B 0.0(8)
C9B C10B C11B C12B 1.3(9)
C10B C11B C12B C13B -3.0(10)
C11B C12B C13B C14B 3.2(9)
C8B C9B C14B C13B 179.2(5)
C10B C9B C14B C13B 0.2(6)
C8B C9B C14B C15B 2.4(6)
C10B C9B C14B C15B -176.7(4)
C12B C13B C14B C9B -1.8(7)
C12B C13B C14B C15B 175.0(5)
O3B C6B C15B C14B 175.8(4)
C7B C6B C15B C14B -4.7(7)
O3B C6B C15B C16B -3.9(6)
C7B C6B C15B C16B 175.6(4)
C9B C14B C15B C6B 1.5(6)
C13B C14B C15B C6B -175.2(4)
C9B C14B C15B C16B -178.8(4)
C13B C14B C15B C16B 4.4(6)
C6B C15B C16B C25B 72.0(6)
C14B C15B C16B C25B -107.7(5)
C6B C15B C16B C17B -103.6(5)
C14B C15B C16B C17B 76.8(5)
C25B C16B C17B C18B -176.7(4)
C15B C16B C17B C18B -1.1(6)
C25B C16B C17B C22B 2.5(6)
C15B C16B C17B C22B 178.1(4)
C16B C17B C18B C19B 178.5(5)
C22B C17B C18B C19B -0.7(7)
C17B C18B C19B C20B 0.2(8)
C18B C19B C20B C21B 0.3(9)
C19B C20B C21B C22B -0.4(9)
C20B C21B C22B C23B -175.7(5)
C20B C21B C22B C17B -0.2(8)
C16B C17B C22B C21B -178.5(4)
C18B C17B C22B C21B 0.7(7)
C16B C17B C22B C23B -2.8(6)
C18B C17B C22B C23B 176.4(4)
C21B C22B C23B C24B 178.0(5)
C17B C22B C23B C24B 2.4(7)
C22B C23B C24B C25B -1.7(8)
C17B C16B C25B O2B -178.6(4)
C15B C16B C25B O2B 5.8(6)
C17B C16B C25B C24B -1.8(6)
C15B C16B C25B C24B -177.4(4)
C4B O2B C25B C16B -146.8(6)
C4B O2B C25B C24B 36.4(8)
C23B C24B C25B C16B 1.4(7)
C23B C24B C25B O2B 178.0(5)
